data_7129842
loop_
_publ_author_name
'Fung, Tony Ho-Ching'
'Wong, Cheok-Lam'
'Tang, Wai-Kit'
'Leung, Ming-Yi'
'Low, Kam-Hung'
'Yam, Vivian Wing-Wah'

_publ_section_title
;
 Photochromic dithienylethene-containing four-coordinate boron(iii)
 compounds with a spirocyclic scaffold
;
_journal_name_full 'Chemical Communications'
_journal_paper_doi 10.1039/D2CC00107A
_journal_year 2022
_chemical_formula_moiety 'C37 H28 B N S3'
_chemical_formula_sum 'C37 H28 B N S3'
_chemical_formula_weight 593.59
_chemical_properties_physical Light-sensitive
_space_group_crystal_system monoclinic
_space_group_IT_number 14
_space_group_name_Hall '-P 2yn'
_space_group_name_H-M_alt 'P 1 21/n 1'
_atom_sites_solution_hydrogens geom
_atom_sites_solution_primary dual
_atom_sites_solution_secondary difmap
_audit_creation_method SHELXL-2018/3
_audit_update_record
;
2020-05-08 deposited with the CCDC.	2022-03-02 downloaded from the CCDC.
;
_cell_angle_alpha 90
_cell_angle_beta 108.866(4)
_cell_angle_gamma 90
_cell_formula_units_Z 4
_cell_length_a 13.4218(8)
_cell_length_b 13.8031(8)
_cell_length_c 17.3437(10)
_cell_measurement_reflns_used 10012
_cell_measurement_temperature 173(2)
_cell_measurement_theta_max 68.53
_cell_measurement_theta_min 3.65
_cell_volume 3040.5(3)
_computing_cell_refinement 'SAINT V8.38A (Bruker AXS Inc., 2017)'
_computing_data_collection 'APEX3 v2019.3-2click4 (Bruker Nano, 2019)'
_computing_data_reduction 'SAINT V8.38A (Bruker AXS Inc., 2017)'
_computing_molecular_graphics 'shelXle (C.B. Huebschle, rev 924)'
_computing_publication_material 'XP, VERSION 5'
_computing_structure_refinement 'SHELXL-2018/3 (Sheldrick, 2018)'
_computing_structure_solution 'XT, VERSION 2014/5'
_diffrn_ambient_temperature 173(2)
_diffrn_detector_area_resol_mean 10.4167
_diffrn_measured_fraction_theta_full 0.989
_diffrn_measured_fraction_theta_max 0.986
_diffrn_measurement_device_type 'Bruker D8 VENTURE FIXED-CHI PHOTON 100 CMOS'
_diffrn_measurement_method '\f and \w scans'
_diffrn_radiation_type CuK\a
_diffrn_radiation_wavelength 1.54178
_diffrn_reflns_av_R_equivalents 0.1228
_diffrn_reflns_av_unetI/netI 0.0799
_diffrn_reflns_Laue_measured_fraction_full 0.989
_diffrn_reflns_Laue_measured_fraction_max 0.986
_diffrn_reflns_limit_h_max 16
_diffrn_reflns_limit_h_min -16
_diffrn_reflns_limit_k_max 16
_diffrn_reflns_limit_k_min -16
_diffrn_reflns_limit_l_max 20
_diffrn_reflns_limit_l_min -20
_diffrn_reflns_number 33180
_diffrn_reflns_point_group_measured_fraction_full 0.989
_diffrn_reflns_point_group_measured_fraction_max 0.986
_diffrn_reflns_theta_full 67.679
_diffrn_reflns_theta_max 68.715
_diffrn_reflns_theta_min 3.647
_diffrn_source 'I\mS HB micro-focus sealed tube'
_exptl_absorpt_coefficient_mu 2.430
_exptl_absorpt_correction_T_max 0.7531
_exptl_absorpt_correction_T_min 0.5776
_exptl_absorpt_correction_type multi-scan
_exptl_absorpt_process_details
;
 SADABS 2016/2: Krause, L., Herbst-Irmer, R., Sheldrick G.M. & Stalke D.,
 J. Appl. Cryst. 48 (2015) 3-10
;
_exptl_crystal_colour yellow
_exptl_crystal_density_diffrn 1.297
_exptl_crystal_description block
_exptl_crystal_F_000 1240
_exptl_crystal_size_max 0.208
_exptl_crystal_size_mid 0.142
_exptl_crystal_size_min 0.113
_refine_diff_density_max 0.650
_refine_diff_density_min -0.438
_refine_diff_density_rms 0.080
_refine_ls_extinction_method none
_refine_ls_goodness_of_fit_ref 1.049
_refine_ls_hydrogen_treatment constr
_refine_ls_matrix_type full
_refine_ls_number_parameters 383
_refine_ls_number_reflns 5547
_refine_ls_number_restraints 0
_refine_ls_restrained_S_all 1.049
_refine_ls_R_factor_all 0.0947
_refine_ls_R_factor_gt 0.0678
_refine_ls_shift/su_max 0.000
_refine_ls_shift/su_mean 0.000
_refine_ls_structure_factor_coef Fsqd
_refine_ls_weighting_details 'w=1/[\s^2^(Fo^2^)+(0.0748P)^2^+4.8839P] where P=(Fo^2^+2Fc^2^)/3'
_refine_ls_weighting_scheme calc
_refine_ls_wR_factor_gt 0.1670
_refine_ls_wR_factor_ref 0.1928
_reflns_Friedel_coverage 0.000
_reflns_number_gt 4104
_reflns_number_total 5547
_reflns_threshold_expression 'I > 2\s(I)'
_cod_data_source_file d2cc00107a2.cif
_cod_data_source_block cu_CHEM0856
_cod_original_sg_symbol_H-M 'P 21/n'
_cod_database_code 7129842
_shelx_shelxl_version_number 2018/3
_shelx_space_group_comment
;
The symmetry employed for this shelxl refinement is uniquely defined
by the following loop, which should always be used as a source of
symmetry information in preference to the above space-group names.
They are only intended as comments.
;
_shelx_estimated_absorpt_t_min 0.632
_shelx_estimated_absorpt_t_max 0.771

loop_
_space_group_symop_operation_xyz
'x, y, z'
'-x+1/2, y+1/2, -z+1/2'
'-x, -y, -z'
'x-1/2, -y-1/2, z-1/2'

loop_
_atom_site_label
_atom_site_type_symbol
_atom_site_fract_x
_atom_site_fract_y
_atom_site_fract_z
_atom_site_U_iso_or_equiv
_atom_site_adp_type
_atom_site_occupancy
_atom_site_site_symmetry_order
_atom_site_calc_flag
_atom_site_refinement_flags_posn
_atom_site_refinement_flags_adp
_atom_site_refinement_flags_occupancy
_atom_site_disorder_assembly
_atom_site_disorder_group
S1 S 0.76692(7) 0.53148(6) 0.42545(5) 0.0341(2) Uani 1 1 d . . . . .
S2 S 0.31070(9) 0.34356(9) 0.24304(8) 0.0552(3) Uani 1 1 d . . . . .
S3 S 0.45728(9) 0.74689(7) 0.39998(7) 0.0432(3) Uani 1 1 d . . . . .
N1 N 0.6394(3) 0.2346(2) 0.25179(19) 0.0361(7) Uani 1 1 d . . . . .
C1 C 0.6310(3) 0.5125(3) 0.3977(2) 0.0311(7) Uani 1 1 d . . . . .
C2 C 0.6060(3) 0.4193(3) 0.3689(2) 0.0335(8) Uani 1 1 d . . . . .
C3 C 0.6952(3) 0.3632(3) 0.3706(2) 0.0334(8) Uani 1 1 d . . . . .
C4 C 0.7868(3) 0.4145(2) 0.3981(2) 0.0312(7) Uani 1 1 d . . . . .
C5 C 0.8773(3) 0.3651(3) 0.3854(2) 0.0343(8) Uani 1 1 d . . . . .
C6 C 0.8414(3) 0.2751(3) 0.3467(2) 0.0356(8) Uani 1 1 d . . . . .
C7 C 0.9122(3) 0.2184(3) 0.3236(2) 0.0431(9) Uani 1 1 d . . . . .
H7 H 0.890586 0.157538 0.298133 0.052 Uiso 1 1 calc R U . . .
C8 C 1.0153(3) 0.2506(3) 0.3377(3) 0.0472(10) Uani 1 1 d . . . . .
H8 H 1.062311 0.212640 0.319378 0.057 Uiso 1 1 calc R U . . .
C9 C 1.0497(3) 0.3363(3) 0.3778(3) 0.0439(9) Uani 1 1 d . . . . .
H9 H 1.120827 0.355660 0.388723 0.053 Uiso 1 1 calc R U . . .
C10 C 0.9807(3) 0.3954(3) 0.4026(2) 0.0369(8) Uani 1 1 d . . . . .
H10 H 1.004193 0.454593 0.430455 0.044 Uiso 1 1 calc R U . . .
C11 C 0.6890(3) 0.1642(3) 0.3864(3) 0.0410(9) Uani 1 1 d . . . . .
C12 C 0.7242(4) 0.1361(3) 0.4673(3) 0.0461(10) Uani 1 1 d . . . . .
H12 H 0.779258 0.170785 0.505809 0.055 Uiso 1 1 calc R U . . .
C13 C 0.6774(4) 0.0553(3) 0.4922(3) 0.0524(11) Uani 1 1 d . . . . .
H13 H 0.700833 0.035716 0.547640 0.063 Uiso 1 1 calc R U . . .
C14 C 0.5975(4) 0.0049(3) 0.4359(3) 0.0494(11) Uani 1 1 d . . . . .
H14 H 0.565478 -0.048884 0.452796 0.059 Uiso 1 1 calc R U . . .
C15 C 0.5640(4) 0.0328(3) 0.3544(3) 0.0476(10) Uani 1 1 d . . . . .
H15 H 0.509854 -0.001961 0.315132 0.057 Uiso 1 1 calc R U . . .
C16 C 0.6104(3) 0.1115(3) 0.3319(2) 0.0424(9) Uani 1 1 d . . . . .
C17 C 0.5809(3) 0.1561(3) 0.2492(2) 0.0375(8) Uani 1 1 d . . . . .
C18 C 0.5027(4) 0.1252(3) 0.1802(3) 0.0458(10) Uani 1 1 d . . . . .
H18 H 0.461643 0.069402 0.181365 0.055 Uiso 1 1 calc R U . . .
C19 C 0.4860(4) 0.1778(3) 0.1098(3) 0.0486(10) Uani 1 1 d . . . . .
H19 H 0.434644 0.156508 0.060880 0.058 Uiso 1 1 calc R U . . .
C20 C 0.5436(3) 0.2625(3) 0.1090(3) 0.0424(9) Uani 1 1 d . . . . .
C21 C 0.6229(3) 0.2918(3) 0.1831(2) 0.0391(9) Uani 1 1 d . . . . .
C22 C 0.6798(3) 0.3770(3) 0.1837(3) 0.0412(9) Uani 1 1 d . . . . .
H22 H 0.731784 0.396986 0.232737 0.049 Uiso 1 1 calc R U . . .
C23 C 0.6621(4) 0.4308(3) 0.1161(3) 0.0475(10) Uani 1 1 d . . . . .
H23 H 0.700363 0.489115 0.117997 0.057 Uiso 1 1 calc R U . . .
C24 C 0.5875(4) 0.4013(3) 0.0430(3) 0.0484(10) Uani 1 1 d . . . . .
H24 H 0.577699 0.438794 -0.004866 0.058 Uiso 1 1 calc R U . . .
C25 C 0.5287(4) 0.3202(4) 0.0390(2) 0.0478(10) Uani 1 1 d . . . . .
H25 H 0.477431 0.302285 -0.011013 0.057 Uiso 1 1 calc R U . . .
C26 C 0.4247(3) 0.4109(3) 0.2646(2) 0.0399(9) Uani 1 1 d . . . . .
C27 C 0.4985(3) 0.3786(3) 0.3339(2) 0.0328(8) Uani 1 1 d . . . . .
C28 C 0.4627(3) 0.2966(3) 0.3685(3) 0.0406(9) Uani 1 1 d . . . . .
H28 H 0.505095 0.264259 0.416222 0.049 Uiso 1 1 calc R U . . .
C29 C 0.3626(4) 0.2696(3) 0.3266(3) 0.0509(11) Uani 1 1 d . . . . .
C30 C 0.4325(4) 0.4930(4) 0.2103(3) 0.0561(12) Uani 1 1 d . . . . .
H30A H 0.506690 0.505517 0.217012 0.084 Uiso 1 1 calc R U . . .
H30B H 0.400850 0.551235 0.224922 0.084 Uiso 1 1 calc R U . . .
H30C H 0.394995 0.475903 0.153448 0.084 Uiso 1 1 calc R U . . .
C31 C 0.3015(5) 0.1859(4) 0.3451(5) 0.0805(19) Uani 1 1 d . . . . .
H31A H 0.260284 0.154463 0.294128 0.121 Uiso 1 1 calc R U . . .
H31B H 0.254008 0.209939 0.373450 0.121 Uiso 1 1 calc R U . . .
H31C H 0.350613 0.138927 0.379864 0.121 Uiso 1 1 calc R U . . .
C32 C 0.5696(3) 0.6862(3) 0.3996(2) 0.0355(8) Uani 1 1 d . . . . .
C33 C 0.5577(3) 0.5881(3) 0.4045(2) 0.0319(7) Uani 1 1 d . . . . .
C34 C 0.4564(3) 0.5644(3) 0.4114(2) 0.0346(8) Uani 1 1 d . . . . .
H34 H 0.435857 0.499697 0.417291 0.041 Uiso 1 1 calc R U . . .
C35 C 0.3930(3) 0.6409(3) 0.4088(2) 0.0344(8) Uani 1 1 d . . . . .
C36 C 0.6609(4) 0.7442(3) 0.3928(3) 0.0525(11) Uani 1 1 d . . . . .
H36A H 0.694813 0.709125 0.358845 0.079 Uiso 1 1 calc R U . . .
H36B H 0.711897 0.754330 0.447163 0.079 Uiso 1 1 calc R U . . .
H36C H 0.635687 0.807070 0.367779 0.079 Uiso 1 1 calc R U . . .
C37 C 0.2850(3) 0.6405(3) 0.4140(3) 0.0450(10) Uani 1 1 d . . . . .
H37A H 0.237012 0.672569 0.365879 0.067 Uiso 1 1 calc R U . . .
H37B H 0.284530 0.675132 0.463205 0.067 Uiso 1 1 calc R U . . .
H37C H 0.262059 0.573469 0.416387 0.067 Uiso 1 1 calc R U . . .
B1 B 0.7191(4) 0.2572(3) 0.3409(3) 0.0346(9) Uani 1 1 d . . . . .

loop_
_atom_site_aniso_label
_atom_site_aniso_U_11
_atom_site_aniso_U_22
_atom_site_aniso_U_33
_atom_site_aniso_U_23
_atom_site_aniso_U_13
_atom_site_aniso_U_12
S1 0.0295(5) 0.0277(4) 0.0423(5) -0.0064(3) 0.0078(4) -0.0026(3)
S2 0.0289(6) 0.0542(7) 0.0707(7) -0.0120(5) -0.0002(5) -0.0063(5)
S3 0.0450(6) 0.0293(5) 0.0599(6) 0.0026(4) 0.0233(5) 0.0058(4)
N1 0.0341(18) 0.0316(16) 0.0390(16) -0.0059(12) 0.0067(14) -0.0004(13)
C1 0.0278(19) 0.0301(18) 0.0339(17) -0.0024(13) 0.0077(14) -0.0018(14)
C2 0.0279(19) 0.0341(19) 0.0354(17) -0.0017(14) 0.0060(15) 0.0008(15)
C3 0.0272(19) 0.0304(18) 0.0398(18) -0.0058(14) 0.0070(15) 0.0031(14)
C4 0.0298(19) 0.0249(16) 0.0356(17) -0.0052(13) 0.0059(15) 0.0003(14)
C5 0.031(2) 0.0348(19) 0.0340(17) -0.0025(14) 0.0061(15) 0.0005(15)
C6 0.030(2) 0.038(2) 0.0346(18) -0.0044(14) 0.0047(15) 0.0020(15)
C7 0.034(2) 0.043(2) 0.048(2) -0.0127(17) 0.0077(18) 0.0044(17)
C8 0.032(2) 0.053(3) 0.055(2) -0.0125(19) 0.0133(19) 0.0037(18)
C9 0.027(2) 0.053(2) 0.051(2) -0.0020(18) 0.0103(17) 0.0019(17)
C10 0.032(2) 0.036(2) 0.0389(18) -0.0010(15) 0.0056(16) -0.0006(15)
C11 0.040(2) 0.034(2) 0.053(2) 0.0031(16) 0.0204(18) 0.0101(17)
C12 0.042(2) 0.040(2) 0.050(2) -0.0107(18) 0.0076(19) 0.0043(18)
C13 0.069(3) 0.044(2) 0.047(2) 0.0056(18) 0.022(2) 0.009(2)
C14 0.058(3) 0.034(2) 0.062(3) 0.0065(18) 0.028(2) -0.0026(19)
C15 0.046(3) 0.044(2) 0.055(2) 0.0001(18) 0.020(2) 0.0016(19)
C16 0.044(2) 0.036(2) 0.048(2) -0.0010(16) 0.0165(19) 0.0108(17)
C17 0.028(2) 0.0331(19) 0.048(2) -0.0107(16) 0.0085(16) -0.0017(15)
C18 0.046(3) 0.038(2) 0.051(2) -0.0112(18) 0.0125(19) -0.0090(18)
C19 0.041(3) 0.053(3) 0.045(2) -0.0071(19) 0.0056(19) -0.0029(19)
C20 0.035(2) 0.044(2) 0.051(2) -0.0015(17) 0.0159(18) 0.0012(17)
C21 0.041(2) 0.039(2) 0.0394(19) 0.0055(15) 0.0157(17) 0.0173(17)
C22 0.033(2) 0.040(2) 0.049(2) -0.0057(17) 0.0102(17) -0.0007(16)
C23 0.048(3) 0.040(2) 0.055(2) 0.0022(18) 0.018(2) 0.0023(19)
C24 0.047(3) 0.052(3) 0.045(2) 0.0069(18) 0.0128(19) 0.006(2)
C25 0.041(2) 0.063(3) 0.0323(19) -0.0007(18) 0.0021(17) 0.003(2)
C26 0.032(2) 0.039(2) 0.045(2) -0.0100(16) 0.0067(17) -0.0032(16)
C27 0.0279(19) 0.0263(17) 0.0409(18) -0.0082(14) 0.0064(15) 0.0006(14)
C28 0.031(2) 0.036(2) 0.056(2) -0.0047(17) 0.0158(18) -0.0034(16)
C29 0.035(2) 0.037(2) 0.079(3) -0.006(2) 0.018(2) -0.0068(18)
C30 0.047(3) 0.055(3) 0.056(3) 0.007(2) 0.002(2) 0.003(2)
C31 0.052(3) 0.054(3) 0.141(6) 0.005(3) 0.040(4) -0.013(3)
C32 0.038(2) 0.0301(18) 0.0407(19) -0.0005(14) 0.0159(16) 0.0020(15)
C33 0.033(2) 0.0300(18) 0.0316(16) -0.0025(13) 0.0085(15) 0.0009(15)
C34 0.034(2) 0.0307(18) 0.0381(18) -0.0018(14) 0.0107(16) -0.0006(15)
C35 0.035(2) 0.0330(19) 0.0363(17) -0.0010(14) 0.0129(15) 0.0034(15)
C36 0.048(3) 0.032(2) 0.084(3) 0.001(2) 0.031(2) -0.0014(18)
C37 0.042(2) 0.045(2) 0.052(2) 0.0037(18) 0.0198(19) 0.0078(18)
B1 0.032(2) 0.032(2) 0.037(2) -0.0039(16) 0.0070(17) 0.0006(17)

loop_
_atom_type_symbol
_atom_type_description
_atom_type_scat_dispersion_real
_atom_type_scat_dispersion_imag
_atom_type_scat_source
C C 0.0181 0.0091 'International Tables Vol C Tables 4.2.6.8 and 6.1.1.4'
H H 0.0000 0.0000 'International Tables Vol C Tables 4.2.6.8 and 6.1.1.4'
B B 0.0090 0.0039 'International Tables Vol C Tables 4.2.6.8 and 6.1.1.4'
N N 0.0311 0.0180 'International Tables Vol C Tables 4.2.6.8 and 6.1.1.4'
S S 0.3331 0.5567 'International Tables Vol C Tables 4.2.6.8 and 6.1.1.4'

loop_
_geom_angle_atom_site_label_1
_geom_angle_atom_site_label_2
_geom_angle_atom_site_label_3
_geom_angle
_geom_angle_site_symmetry_1
_geom_angle_site_symmetry_3
_geom_angle_publ_flag
C4 S1 C1 91.41(17) . . ?
C29 S2 C26 92.8(2) . . ?
C32 S3 C35 92.90(18) . . ?
C17 N1 C21 120.4(4) . . ?
C17 N1 B1 113.2(3) . . ?
C21 N1 B1 126.1(3) . . ?
C2 C1 C33 127.0(3) . . ?
C2 C1 S1 110.4(3) . . ?
C33 C1 S1 122.6(3) . . ?
C1 C2 C3 113.3(3) . . ?
C1 C2 C27 126.3(3) . . ?
C3 C2 C27 120.2(3) . . ?
C4 C3 C2 112.5(3) . . ?
C4 C3 B1 109.5(3) . . ?
C2 C3 B1 137.7(3) . . ?
C3 C4 C5 113.6(3) . . ?
C3 C4 S1 112.3(3) . . ?
C5 C4 S1 133.1(3) . . ?
C10 C5 C6 121.9(4) . . ?
C10 C5 C4 130.2(4) . . ?
C6 C5 C4 107.8(3) . . ?
C7 C6 C5 118.1(4) . . ?
C7 C6 B1 131.8(4) . . ?
C5 C6 B1 110.0(3) . . ?
C6 C7 C8 120.2(4) . . ?
C6 C7 H7 119.9 . . ?
C8 C7 H7 119.9 . . ?
C9 C8 C7 120.9(4) . . ?
C9 C8 H8 119.6 . . ?
C7 C8 H8 119.6 . . ?
C8 C9 C10 120.6(4) . . ?
C8 C9 H9 119.7 . . ?
C10 C9 H9 119.7 . . ?
C5 C10 C9 118.2(4) . . ?
C5 C10 H10 120.9 . . ?
C9 C10 H10 120.9 . . ?
C16 C11 C12 118.9(4) . . ?
C16 C11 B1 109.9(4) . . ?
C12 C11 B1 131.1(4) . . ?
C11 C12 C13 119.4(4) . . ?
C11 C12 H12 120.3 . . ?
C13 C12 H12 120.3 . . ?
C14 C13 C12 120.1(4) . . ?
C14 C13 H13 119.9 . . ?
C12 C13 H13 119.9 . . ?
C13 C14 C15 120.0(4) . . ?
C13 C14 H14 120.0 . . ?
C15 C14 H14 120.0 . . ?
C16 C15 C14 118.8(4) . . ?
C16 C15 H15 120.6 . . ?
C14 C15 H15 120.6 . . ?
C15 C16 C11 122.8(4) . . ?
C15 C16 C17 126.7(4) . . ?
C11 C16 C17 110.4(4) . . ?
N1 C17 C18 123.9(4) . . ?
N1 C17 C16 109.5(3) . . ?
C18 C17 C16 126.6(4) . . ?
C19 C18 C17 117.7(4) . . ?
C19 C18 H18 121.1 . . ?
C17 C18 H18 121.1 . . ?
C18 C19 C20 121.1(4) . . ?
C18 C19 H19 119.5 . . ?
C20 C19 H19 119.5 . . ?
C19 C20 C25 123.6(4) . . ?
C19 C20 C21 118.4(4) . . ?
C25 C20 C21 117.9(4) . . ?
N1 C21 C22 122.5(4) . . ?
N1 C21 C20 118.3(4) . . ?
C22 C21 C20 119.2(4) . . ?
C23 C22 C21 121.0(4) . . ?
C23 C22 H22 119.5 . . ?
C21 C22 H22 119.5 . . ?
C22 C23 C24 120.3(4) . . ?
C22 C23 H23 119.9 . . ?
C24 C23 H23 119.9 . . ?
C25 C24 C23 121.2(4) . . ?
C25 C24 H24 119.4 . . ?
C23 C24 H24 119.4 . . ?
C24 C25 C20 120.3(4) . . ?
C24 C25 H25 119.9 . . ?
C20 C25 H25 119.9 . . ?
C27 C26 C30 128.6(4) . . ?
C27 C26 S2 110.9(3) . . ?
C30 C26 S2 120.5(3) . . ?
C26 C27 C28 112.4(4) . . ?
C26 C27 C2 124.8(4) . . ?
C28 C27 C2 122.7(3) . . ?
C29 C28 C27 113.6(4) . . ?
C29 C28 H28 123.2 . . ?
C27 C28 H28 123.2 . . ?
C28 C29 C31 127.4(5) . . ?
C28 C29 S2 110.4(3) . . ?
C31 C29 S2 122.2(4) . . ?
C26 C30 H30A 109.5 . . ?
C26 C30 H30B 109.5 . . ?
H30A C30 H30B 109.5 . . ?
C26 C30 H30C 109.5 . . ?
H30A C30 H30C 109.5 . . ?
H30B C30 H30C 109.5 . . ?
C29 C31 H31A 109.5 . . ?
C29 C31 H31B 109.5 . . ?
H31A C31 H31B 109.5 . . ?
C29 C31 H31C 109.5 . . ?
H31A C31 H31C 109.5 . . ?
H31B C31 H31C 109.5 . . ?
C33 C32 C36 130.4(4) . . ?
C33 C32 S3 111.1(3) . . ?
C36 C32 S3 118.5(3) . . ?
C32 C33 C34 111.2(3) . . ?
C32 C33 C1 127.2(3) . . ?
C34 C33 C1 121.4(3) . . ?
C35 C34 C33 115.0(3) . . ?
C35 C34 H34 122.5 . . ?
C33 C34 H34 122.5 . . ?
C34 C35 C37 128.0(4) . . ?
C34 C35 S3 109.7(3) . . ?
C37 C35 S3 122.3(3) . . ?
C32 C36 H36A 109.5 . . ?
C32 C36 H36B 109.5 . . ?
H36A C36 H36B 109.5 . . ?
C32 C36 H36C 109.5 . . ?
H36A C36 H36C 109.5 . . ?
H36B C36 H36C 109.5 . . ?
C35 C37 H37A 109.5 . . ?
C35 C37 H37B 109.5 . . ?
H37A C37 H37B 109.5 . . ?
C35 C37 H37C 109.5 . . ?
H37A C37 H37C 109.5 . . ?
H37B C37 H37C 109.5 . . ?
N1 B1 C3 110.2(3) . . ?
N1 B1 C11 97.0(3) . . ?
C3 B1 C11 117.1(3) . . ?
N1 B1 C6 115.7(3) . . ?
C3 B1 C6 98.2(3) . . ?
C11 B1 C6 119.5(3) . . ?

loop_
_geom_bond_atom_site_label_1
_geom_bond_atom_site_label_2
_geom_bond_distance
_geom_bond_site_symmetry_2
_geom_bond_publ_flag
S1 C4 1.727(3) . ?
S1 C1 1.750(4) . ?
S2 C29 1.725(5) . ?
S2 C26 1.725(4) . ?
S3 C32 1.727(4) . ?
S3 C35 1.730(4) . ?
N1 C17 1.329(5) . ?
N1 C21 1.386(5) . ?
N1 B1 1.601(5) . ?
C1 C2 1.381(5) . ?
C1 C33 1.465(5) . ?
C2 C3 1.420(5) . ?
C2 C27 1.483(5) . ?
C3 C4 1.364(5) . ?
C3 B1 1.616(5) . ?
C4 C5 1.470(5) . ?
C5 C10 1.386(5) . ?
C5 C6 1.420(5) . ?
C6 C7 1.387(5) . ?
C6 B1 1.631(6) . ?
C7 C8 1.398(6) . ?
C7 H7 0.9500 . ?
C8 C9 1.374(6) . ?
C8 H8 0.9500 . ?
C9 C10 1.402(6) . ?
C9 H9 0.9500 . ?
C10 H10 0.9500 . ?
C11 C16 1.376(6) . ?
C11 C12 1.383(6) . ?
C11 B1 1.624(6) . ?
C12 C13 1.414(6) . ?
C12 H12 0.9500 . ?
C13 C14 1.382(7) . ?
C13 H13 0.9500 . ?
C14 C15 1.392(6) . ?
C14 H14 0.9500 . ?
C15 C16 1.370(6) . ?
C15 H15 0.9500 . ?
C16 C17 1.493(6) . ?
C17 C18 1.380(6) . ?
C18 C19 1.377(6) . ?
C18 H18 0.9500 . ?
C19 C20 1.404(6) . ?
C19 H19 0.9500 . ?
C20 C25 1.410(6) . ?
C20 C21 1.437(6) . ?
C21 C22 1.400(6) . ?
C22 C23 1.342(6) . ?
C22 H22 0.9500 . ?
C23 C24 1.398(6) . ?
C23 H23 0.9500 . ?
C24 C25 1.359(7) . ?
C24 H24 0.9500 . ?
C25 H25 0.9500 . ?
C26 C27 1.361(5) . ?
C26 C30 1.498(6) . ?
C27 C28 1.435(5) . ?
C28 C29 1.357(6) . ?
C28 H28 0.9500 . ?
C29 C31 1.510(6) . ?
C30 H30A 0.9800 . ?
C30 H30B 0.9800 . ?
C30 H30C 0.9800 . ?
C31 H31A 0.9800 . ?
C31 H31B 0.9800 . ?
C31 H31C 0.9800 . ?
C32 C33 1.369(5) . ?
C32 C36 1.501(6) . ?
C33 C34 1.439(5) . ?
C34 C35 1.348(5) . ?
C34 H34 0.9500 . ?
C35 C37 1.481(5) . ?
C36 H36A 0.9800 . ?
C36 H36B 0.9800 . ?
C36 H36C 0.9800 . ?
C37 H37A 0.9800 . ?
C37 H37B 0.9800 . ?
C37 H37C 0.9800 . ?
